data_4349755
loop_
_publ_author_name
'Bartual-Murgui, C.'
'Vela, S.'
'Darawsheh, M.'
'Diego, R.'
'Teat, S. J.'
'Roubeau, O.'
'Arom\'i, G.'

_publ_section_title
;
 A probe of steric ligand substituent effects on the spin crossover of
 Fe(ii) complexes
;
_journal_issue 8
_journal_name_full 'Inorganic Chemistry Frontiers'
_journal_page_first 1374
_journal_paper_doi 10.1039/C7QI00347A
_journal_volume 4
_journal_year 2017
_chemical_formula_moiety 'C26 H26 Fe N10, 2(Cl O4)'
_chemical_formula_sum 'C26 H26 Cl2 Fe N10 O8'
_chemical_formula_weight 733.32
_space_group_crystal_system monoclinic
_space_group_IT_number 14
_space_group_name_Hall '-P 2yn'
_space_group_name_H-M_alt 'P 1 21/n 1'
_atom_sites_solution_hydrogens mixed
_audit_creation_method SHELXL-2014
_audit_update_record
;
2017-02-21 deposited with the CCDC.
2017-07-04 downloaded from the CCDC.
;
_cell_angle_alpha 90
_cell_angle_beta 95.768(3)
_cell_angle_gamma 90
_cell_formula_units_Z 4
_cell_length_a 8.3260(5)
_cell_length_b 38.4690(19)
_cell_length_c 9.6130(5)
_cell_measurement_reflns_used 1140
_cell_measurement_temperature 298(2)
_cell_measurement_theta_max 18.779
_cell_measurement_theta_min 2.515
_cell_volume 3063.4(3)
_computing_cell_refinement 'SAINT v8.34A (Bruker, 2013)'
_computing_data_collection 'Bruker APEX 2'
_computing_data_reduction 'SAINT v8.34A (Bruker, 2013)'
_computing_structure_refinement 'SHELXL-2014 (Sheldrick, 2015)'
_computing_structure_solution 'SHELXT (Sheldrick, 2015)'
_diffrn_ambient_temperature 298(2)
_diffrn_measured_fraction_theta_full 0.996
_diffrn_measured_fraction_theta_max 0.996
_diffrn_measurement_device_type 'Bruker APEX II QUAZAR'
_diffrn_measurement_method '\f and \w rotation with narrow frames'
_diffrn_radiation_source 'multilayer monochromator ImuS'
_diffrn_radiation_type MoK\a
_diffrn_radiation_wavelength 0.71073
_diffrn_reflns_av_R_equivalents 0.0902
_diffrn_reflns_av_unetI/netI 0.0766
_diffrn_reflns_Laue_measured_fraction_full 0.996
_diffrn_reflns_Laue_measured_fraction_max 0.996
_diffrn_reflns_limit_h_max 8
_diffrn_reflns_limit_h_min -8
_diffrn_reflns_limit_k_max 38
_diffrn_reflns_limit_k_min -41
_diffrn_reflns_limit_l_max 10
_diffrn_reflns_limit_l_min -10
_diffrn_reflns_number 16899
_diffrn_reflns_point_group_measured_fraction_full 0.996
_diffrn_reflns_point_group_measured_fraction_max 0.996
_diffrn_reflns_theta_full 22.465
_diffrn_reflns_theta_max 22.462
_diffrn_reflns_theta_min 2.927
_exptl_absorpt_coefficient_mu 0.733
_exptl_absorpt_correction_T_max 0.745
_exptl_absorpt_correction_T_min 0.653
_exptl_absorpt_correction_type multi-scan
_exptl_absorpt_process_details
;
SADABS-2008/1 (Bruker,2008) was used for absorption correction.
wR2(int) was 0.0877 before and 0.0650 after correction.
The Ratio of minimum to maximum transmission is 0.8764.
The \l/2 correction factor is 0.0015.
;
_exptl_crystal_colour red
_exptl_crystal_density_diffrn 1.590
_exptl_crystal_description plate
_exptl_crystal_F_000 1504
_exptl_crystal_preparation ', Magnetic properties'
_exptl_crystal_size_max 0.151
_exptl_crystal_size_mid 0.103
_exptl_crystal_size_min 0.015
_refine_diff_density_max 0.406
_refine_diff_density_min -0.523
_refine_diff_density_rms 0.072
_refine_ls_extinction_method none
_refine_ls_goodness_of_fit_ref 1.019
_refine_ls_hydrogen_treatment mixed
_refine_ls_matrix_type full
_refine_ls_number_parameters 471
_refine_ls_number_reflns 3964
_refine_ls_number_restraints 197
_refine_ls_restrained_S_all 1.103
_refine_ls_R_factor_all 0.1004
_refine_ls_R_factor_gt 0.0591
_refine_ls_shift/su_max 0.001
_refine_ls_shift/su_mean 0.000
_refine_ls_structure_factor_coef Fsqd
_refine_ls_weighting_details 'w=1/[\s^2^(Fo^2^)+(0.0884P)^2^+2.3311P] where P=(Fo^2^+2Fc^2^)/3'
_refine_ls_weighting_scheme calc
_refine_ls_wR_factor_gt 0.1483
_refine_ls_wR_factor_ref 0.1749
_reflns_Friedel_coverage 0.000
_reflns_number_gt 2572
_reflns_number_total 3964
_reflns_threshold_expression 'I > 2\s(I)'
_cod_data_source_file c7qi00347a2.cif
_cod_data_source_block 1012bm167
_cod_original_sg_symbol_H-M 'P 21/n'
_cod_database_code 4349755
_shelx_space_group_comment
;
The symmetry employed for this shelxl refinement is uniquely defined
by the following loop, which should always be used as a source of
symmetry information in preference to the above space-group names.
They are only intended as comments.
;
_shelx_estimated_absorpt_t_min 0.897
_shelx_estimated_absorpt_t_max 0.989
_shelxl_version_number 2014-3

loop_
_space_group_symop_operation_xyz
'x, y, z'
'-x+1/2, y+1/2, -z+1/2'
'-x, -y, -z'
'x-1/2, -y-1/2, z-1/2'

loop_
_atom_site_label
_atom_site_type_symbol
_atom_site_fract_x
_atom_site_fract_y
_atom_site_fract_z
_atom_site_U_iso_or_equiv
_atom_site_adp_type
_atom_site_occupancy
_atom_site_site_symmetry_order
_atom_site_calc_flag
_atom_site_refinement_flags_posn
_atom_site_refinement_flags_adp
_atom_site_refinement_flags_occupancy
_atom_site_disorder_assembly
_atom_site_disorder_group
Fe1 Fe 0.26758(10) 0.62525(2) 0.41146(9) 0.0391(3) Uani 1 1 d . . . . .
N1 N 0.0604(6) 0.63215(13) 0.4935(5) 0.0425(13) Uani 1 1 d . . . . .
N2 N 0.0368(6) 0.66615(13) 0.5328(5) 0.0437(13) Uani 1 1 d . . . . .
N3 N 0.2770(6) 0.67417(12) 0.4468(5) 0.0394(12) Uani 1 1 d . . . . .
N4 N 0.4751(6) 0.63665(13) 0.3408(5) 0.0420(13) Uani 1 1 d . . . . .
N5 N 0.5885(6) 0.62068(14) 0.2765(6) 0.0505(14) Uani 1 1 d D . . . .
H5 H 0.579(8) 0.5973(6) 0.265(7) 0.061 Uiso 1 1 d D U . . .
N6 N 0.1625(6) 0.62455(13) 0.2188(5) 0.0440(13) Uani 1 1 d . . . . .
N7 N 0.1597(6) 0.59138(14) 0.1585(5) 0.0494(14) Uani 1 1 d . . . . .
N8 N 0.2655(6) 0.57646(12) 0.3753(6) 0.0439(13) Uani 1 1 d . . . . .
N9 N 0.3670(6) 0.60806(14) 0.5924(5) 0.0479(13) Uani 1 1 d . . . . .
N10 N 0.4265(7) 0.62114(16) 0.7166(6) 0.0561(15) Uani 1 1 d D . . . .
H10 H 0.425(8) 0.6440(6) 0.731(7) 0.067 Uiso 1 1 d D U . . .
C1 C -0.0830(8) 0.57594(17) 0.5129(8) 0.065(2) Uani 1 1 d . . . . .
H1A H -0.0748 0.5708 0.4161 0.098 Uiso 1 1 calc R U . . .
H1B H -0.1870 0.5689 0.5374 0.098 Uiso 1 1 calc R U . . .
H1C H -0.0003 0.5636 0.5697 0.098 Uiso 1 1 calc R U . . .
C2 C -0.0623(7) 0.61439(17) 0.5371(6) 0.0476(17) Uani 1 1 d . . . . .
C3 C -0.1636(8) 0.6368(2) 0.6023(7) 0.0593(19) Uani 1 1 d . . . . .
H3 H -0.2578 0.6305 0.6404 0.071 Uiso 1 1 calc R U . . .
C4 C -0.1003(8) 0.6690(2) 0.5999(7) 0.0550(18) Uani 1 1 d . . . . .
C5 C -0.1614(9) 0.7025(2) 0.6540(8) 0.078(2) Uani 1 1 d . . . . .
H5A H -0.0798 0.7126 0.7192 0.117 Uiso 1 1 calc R U . . .
H5B H -0.2565 0.6981 0.7000 0.117 Uiso 1 1 calc R U . . .
H5C H -0.1872 0.7182 0.5774 0.117 Uiso 1 1 calc R U . . .
C6 C 0.1564(7) 0.69030(16) 0.5019(6) 0.0413(15) Uani 1 1 d . . . . .
C7 C 0.1542(8) 0.72549(17) 0.5196(7) 0.0528(17) Uani 1 1 d . . . . .
H7 H 0.0685 0.7364 0.5567 0.063 Uiso 1 1 calc R U . . .
C8 C 0.2822(8) 0.74411(17) 0.4808(7) 0.0580(18) Uani 1 1 d . . . . .
H8 H 0.2828 0.7681 0.4913 0.070 Uiso 1 1 calc R U . . .
C9 C 0.4110(8) 0.72809(17) 0.4263(7) 0.0535(18) Uani 1 1 d . . . . .
H9 H 0.4988 0.7409 0.4019 0.064 Uiso 1 1 calc R U . . .
C10 C 0.4047(7) 0.69283(16) 0.4097(6) 0.0413(15) Uani 1 1 d . . . . .
C11 C 0.5177(7) 0.67042(16) 0.3474(6) 0.0417(15) Uani 1 1 d . . . . .
C12 C 0.6589(8) 0.67527(18) 0.2830(7) 0.0557(18) Uani 1 1 d . . . . .
H12 H 0.7129 0.6961 0.2716 0.067 Uiso 1 1 calc R U . . .
C13 C 0.7007(8) 0.6432(2) 0.2404(7) 0.062(2) Uani 1 1 d . . . . .
H13 H 0.7906 0.6377 0.1946 0.074 Uiso 1 1 calc R U . . .
C14 C 0.0860(9) 0.68375(18) 0.1389(7) 0.064(2) Uani 1 1 d . . . . .
H14A H 0.0243 0.6875 0.2167 0.097 Uiso 1 1 calc R U . . .
H14B H 0.0310 0.6940 0.0564 0.097 Uiso 1 1 calc R U . . .
H14C H 0.1905 0.6942 0.1580 0.097 Uiso 1 1 calc R U . . .
C15 C 0.1049(7) 0.64538(18) 0.1163(7) 0.0473(17) Uani 1 1 d . . . . .
C16 C 0.0672(8) 0.6266(2) -0.0073(7) 0.063(2) Uani 1 1 d . . . . .
H16 H 0.0257 0.6357 -0.0931 0.076 Uiso 1 1 calc R U . . .
C17 C 0.1022(9) 0.5927(2) 0.0205(7) 0.063(2) Uani 1 1 d . . . . .
C18 C 0.0865(11) 0.5619(2) -0.0742(8) 0.089(3) Uani 1 1 d . . . . .
H18A H 0.1885 0.5501 -0.0711 0.134 Uiso 1 1 calc R U . . .
H18B H 0.0544 0.5694 -0.1681 0.134 Uiso 1 1 calc R U . . .
H18C H 0.0067 0.5463 -0.0442 0.134 Uiso 1 1 calc R U . . .
C19 C 0.2097(8) 0.56447(17) 0.2503(7) 0.0481(16) Uani 1 1 d . . . . .
C20 C 0.1997(9) 0.5292(2) 0.2227(9) 0.071(2) Uani 1 1 d . . . . .
H20 H 0.1602 0.5210 0.1349 0.085 Uiso 1 1 calc R U . . .
C21 C 0.2496(10) 0.5068(2) 0.3282(10) 0.076(2) Uani 1 1 d . . . . .
H21 H 0.2423 0.4830 0.3123 0.091 Uiso 1 1 calc R U . . .
C22 C 0.3097(9) 0.51858(19) 0.4562(9) 0.072(2) Uani 1 1 d . . . . .
H22 H 0.3433 0.5031 0.5274 0.086 Uiso 1 1 calc R U . . .
C23 C 0.3203(8) 0.55431(17) 0.4791(8) 0.0535(18) Uani 1 1 d . . . . .
C24 C 0.3806(7) 0.57294(17) 0.6049(7) 0.0505(17) Uani 1 1 d . . . . .
C25 C 0.4477(9) 0.5647(2) 0.7397(8) 0.072(2) Uani 1 1 d . . . . .
H25 H 0.4689 0.5426 0.7764 0.087 Uiso 1 1 calc R U . . .
C26 C 0.4755(9) 0.5954(2) 0.8057(8) 0.073(2) Uani 1 1 d . . . . .
H26 H 0.5208 0.5983 0.8974 0.088 Uiso 1 1 calc R U . . .
Cl1 Cl 0.3629(2) 0.70964(5) 0.86078(19) 0.0657(5) Uani 1 1 d . U . . .
O1 O 0.3404(9) 0.74524(16) 0.8315(7) 0.129(2) Uani 1 1 d . U . . .
O2 O 0.4646(8) 0.69567(18) 0.7694(7) 0.122(2) Uani 1 1 d . U . . .
O3 O 0.2131(8) 0.69177(19) 0.8317(6) 0.121(2) Uani 1 1 d . U . . .
O4 O 0.4264(7) 0.70468(16) 1.0001(6) 0.1043(18) Uani 1 1 d . U . . .
Cl2 Cl 0.7009(2) 0.53892(5) 0.1425(2) 0.0735(6) Uani 1 1 d D U . . .
O5 O 0.7833(17) 0.5697(3) 0.1224(15) 0.099(4) Uani 0.553(10) 1 d D U P A 1
O6 O 0.6246(18) 0.5243(4) 0.0237(12) 0.142(4) Uani 0.553(10) 1 d D U P A 1
O7 O 0.8184(14) 0.5136(3) 0.2033(14) 0.118(3) Uani 0.553(10) 1 d D U P A 1
O8 O 0.5957(12) 0.5438(2) 0.2517(12) 0.086(3) Uani 0.553(10) 1 d D U P A 1
O55 O 0.8252(17) 0.5656(4) 0.1784(16) 0.081(4) Uani 0.447(10) 1 d D U P A 2
O66 O 0.7164(17) 0.5285(4) -0.0012(11) 0.106(4) Uani 0.447(10) 1 d D U P A 2
O77 O 0.730(2) 0.5108(3) 0.2288(16) 0.121(4) Uani 0.447(10) 1 d D U P A 2
O88 O 0.5454(12) 0.5543(3) 0.1438(17) 0.101(3) Uani 0.447(10) 1 d D U P A 2

loop_
_atom_site_aniso_label
_atom_site_aniso_U_11
_atom_site_aniso_U_22
_atom_site_aniso_U_33
_atom_site_aniso_U_23
_atom_site_aniso_U_13
_atom_site_aniso_U_12
Fe1 0.0365(5) 0.0360(6) 0.0458(6) 0.0021(4) 0.0095(4) -0.0001(4)
N1 0.036(3) 0.047(3) 0.045(3) 0.002(3) 0.009(2) 0.001(3)
N2 0.035(3) 0.046(3) 0.052(3) -0.001(3) 0.011(2) 0.004(3)
N3 0.037(3) 0.037(3) 0.043(3) -0.003(2) 0.004(2) 0.003(3)
N4 0.036(3) 0.042(3) 0.050(3) -0.002(3) 0.010(2) 0.004(2)
N5 0.038(3) 0.048(3) 0.068(4) -0.001(3) 0.018(3) 0.001(3)
N6 0.038(3) 0.049(3) 0.047(3) 0.004(3) 0.013(2) 0.001(3)
N7 0.050(3) 0.050(4) 0.049(3) -0.007(3) 0.011(3) -0.005(3)
N8 0.045(3) 0.033(3) 0.056(3) 0.002(3) 0.013(3) 0.000(2)
N9 0.043(3) 0.048(4) 0.053(4) 0.005(3) 0.007(3) 0.002(3)
N10 0.054(3) 0.067(4) 0.047(3) 0.004(4) 0.001(3) -0.001(3)
C1 0.057(5) 0.065(5) 0.077(5) 0.006(4) 0.017(4) -0.015(4)
C2 0.039(4) 0.059(5) 0.046(4) 0.006(3) 0.009(3) -0.009(3)
C3 0.043(4) 0.086(6) 0.051(4) 0.004(4) 0.015(3) -0.010(4)
C4 0.037(4) 0.080(6) 0.049(4) -0.004(4) 0.008(3) 0.007(4)
C5 0.054(5) 0.085(6) 0.101(6) -0.021(5) 0.037(4) 0.010(4)
C6 0.042(4) 0.040(4) 0.042(4) 0.003(3) 0.005(3) 0.004(3)
C7 0.056(5) 0.050(5) 0.054(4) -0.004(4) 0.012(3) 0.013(4)
C8 0.060(5) 0.037(4) 0.078(5) -0.004(4) 0.009(4) 0.005(4)
C9 0.048(4) 0.044(5) 0.070(5) 0.005(4) 0.013(4) -0.006(3)
C10 0.035(4) 0.039(4) 0.049(4) 0.005(3) 0.001(3) 0.002(3)
C11 0.030(3) 0.046(4) 0.049(4) 0.006(3) 0.005(3) -0.005(3)
C12 0.045(4) 0.052(5) 0.072(5) 0.006(4) 0.014(4) -0.003(3)
C13 0.042(4) 0.079(6) 0.069(5) -0.006(4) 0.025(4) 0.003(4)
C14 0.063(5) 0.065(5) 0.066(5) 0.018(4) 0.009(4) 0.012(4)
C15 0.034(4) 0.061(5) 0.049(4) 0.013(4) 0.010(3) 0.000(3)
C16 0.062(5) 0.082(6) 0.045(4) 0.005(4) 0.003(4) -0.013(4)
C17 0.070(5) 0.074(6) 0.047(5) -0.008(4) 0.016(4) -0.016(4)
C18 0.120(7) 0.096(7) 0.056(5) -0.026(5) 0.023(5) -0.029(6)
C19 0.044(4) 0.043(4) 0.059(4) -0.008(4) 0.014(3) -0.006(3)
C20 0.073(5) 0.057(5) 0.086(6) -0.013(5) 0.017(4) -0.010(4)
C21 0.083(6) 0.037(5) 0.110(7) -0.006(5) 0.019(5) -0.010(4)
C22 0.066(5) 0.048(5) 0.103(7) 0.022(5) 0.014(5) 0.006(4)
C23 0.045(4) 0.039(4) 0.078(5) 0.008(4) 0.014(4) 0.002(3)
C24 0.041(4) 0.051(5) 0.060(4) 0.019(4) 0.007(3) 0.000(3)
C25 0.065(5) 0.079(6) 0.071(5) 0.028(5) 0.000(4) 0.003(4)
C26 0.072(5) 0.093(7) 0.053(5) 0.012(5) -0.003(4) -0.001(5)
Cl1 0.0666(12) 0.0681(12) 0.0631(11) -0.0043(10) 0.0100(9) -0.0066(10)
O1 0.183(6) 0.071(2) 0.123(5) -0.006(3) -0.038(4) 0.022(3)
O2 0.111(4) 0.136(5) 0.127(4) -0.014(4) 0.054(4) 0.021(4)
O3 0.092(3) 0.182(5) 0.087(4) 0.004(4) 0.001(3) -0.060(3)
O4 0.103(4) 0.125(5) 0.079(2) 0.023(3) -0.016(2) -0.032(4)
Cl2 0.0738(13) 0.0629(12) 0.0865(14) -0.0161(11) 0.0215(11) -0.0048(9)
O5 0.105(8) 0.080(4) 0.121(9) -0.008(5) 0.059(6) -0.019(4)
O6 0.135(8) 0.163(7) 0.125(5) -0.061(6) 0.001(4) -0.028(6)
O7 0.087(7) 0.107(6) 0.166(8) 0.023(6) 0.043(5) 0.026(5)
O8 0.078(6) 0.074(6) 0.112(6) 0.009(5) 0.042(4) 0.000(4)
O55 0.078(5) 0.086(6) 0.080(8) -0.008(5) 0.004(6) -0.016(5)
O66 0.081(8) 0.145(8) 0.095(3) -0.049(4) 0.022(6) -0.024(7)
O77 0.118(8) 0.098(6) 0.153(6) 0.037(5) 0.047(7) -0.004(5)
O88 0.071(3) 0.095(7) 0.140(8) -0.033(6) 0.026(6) -0.005(4)

loop_
_atom_type_symbol
_atom_type_description
_atom_type_scat_dispersion_real
_atom_type_scat_dispersion_imag
_atom_type_scat_source
C C 0.0033 0.0016 'International Tables Vol C Tables 4.2.6.8 and 6.1.1.4'
H H 0.0000 0.0000 'International Tables Vol C Tables 4.2.6.8 and 6.1.1.4'
Cl Cl 0.1484 0.1585 'International Tables Vol C Tables 4.2.6.8 and 6.1.1.4'
Fe Fe 0.3463 0.8444 'International Tables Vol C Tables 4.2.6.8 and 6.1.1.4'
N N 0.0061 0.0033 'International Tables Vol C Tables 4.2.6.8 and 6.1.1.4'
O O 0.0106 0.0060 'International Tables Vol C Tables 4.2.6.8 and 6.1.1.4'

loop_
_geom_angle_atom_site_label_1
_geom_angle_atom_site_label_2
_geom_angle_atom_site_label_3
_geom_angle
N8 Fe1 N3 178.1(2)
N8 Fe1 N9 79.9(2)
N3 Fe1 N9 99.7(2)
N8 Fe1 N6 79.6(2)
N3 Fe1 N6 100.8(2)
N9 Fe1 N6 159.5(2)
N8 Fe1 N4 98.5(2)
N3 Fe1 N4 79.6(2)
N9 Fe1 N4 94.2(2)
N6 Fe1 N4 90.04(19)
N8 Fe1 N1 102.2(2)
N3 Fe1 N1 79.6(2)
N9 Fe1 N1 89.9(2)
N6 Fe1 N1 93.11(19)
N4 Fe1 N1 159.3(2)
C2 N1 N2 105.4(5)
C2 N1 Fe1 141.4(5)
N2 N1 Fe1 112.8(3)
C4 N2 N1 110.6(5)
C4 N2 C6 133.1(6)
N1 N2 C6 116.2(5)
C6 N3 C10 119.8(5)
C6 N3 Fe1 120.6(4)
C10 N3 Fe1 119.5(4)
N5 N4 C11 105.7(5)
N5 N4 Fe1 138.3(4)
C11 N4 Fe1 115.8(4)
N4 N5 C13 111.5(6)
N4 N5 H5 117(4)
C13 N5 H5 132(4)
C15 N6 N7 104.7(5)
C15 N6 Fe1 141.9(5)
N7 N6 Fe1 112.9(4)
C17 N7 C19 134.0(6)
C17 N7 N6 110.9(6)
C19 N7 N6 115.0(5)
C19 N8 C23 120.6(6)
C19 N8 Fe1 120.2(4)
C23 N8 Fe1 119.2(5)
N10 N9 C24 105.9(5)
N10 N9 Fe1 138.2(4)
C24 N9 Fe1 115.9(4)
N9 N10 C26 110.6(6)
N9 N10 H10 120(5)
C26 N10 H10 129(5)
C2 C1 H1A 109.5
C2 C1 H1B 109.5
H1A C1 H1B 109.5
C2 C1 H1C 109.5
H1A C1 H1C 109.5
H1B C1 H1C 109.5
N1 C2 C3 110.0(6)
N1 C2 C1 122.4(6)
C3 C2 C1 127.6(6)
C4 C3 C2 107.7(6)
C4 C3 H3 126.1
C2 C3 H3 126.1
C3 C4 N2 106.2(6)
C3 C4 C5 129.7(6)
N2 C4 C5 124.1(7)
C4 C5 H5A 109.5
C4 C5 H5B 109.5
H5A C5 H5B 109.5
C4 C5 H5C 109.5
H5A C5 H5C 109.5
H5B C5 H5C 109.5
N3 C6 C7 122.1(6)
N3 C6 N2 110.6(5)
C7 C6 N2 127.3(6)
C6 C7 C8 117.7(6)
C6 C7 H7 121.1
C8 C7 H7 121.1
C7 C8 C9 121.6(6)
C7 C8 H8 119.2
C9 C8 H8 119.2
C10 C9 C8 117.6(6)
C10 C9 H9 121.2
C8 C9 H9 121.2
N3 C10 C9 121.1(6)
N3 C10 C11 110.6(5)
C9 C10 C11 128.3(6)
N4 C11 C12 109.8(6)
N4 C11 C10 114.5(5)
C12 C11 C10 135.7(6)
C13 C12 C11 105.4(6)
C13 C12 H12 127.3
C11 C12 H12 127.3
N5 C13 C12 107.6(6)
N5 C13 H13 126.2
C12 C13 H13 126.2
C15 C14 H14A 109.5
C15 C14 H14B 109.5
H14A C14 H14B 109.5
C15 C14 H14C 109.5
H14A C14 H14C 109.5
H14B C14 H14C 109.5
N6 C15 C16 110.7(6)
N6 C15 C14 121.5(6)
C16 C15 C14 127.7(6)
C17 C16 C15 107.7(6)
C17 C16 H16 126.2
C15 C16 H16 126.2
C16 C17 N7 106.0(6)
C16 C17 C18 129.8(7)
N7 C17 C18 124.3(7)
C17 C18 H18A 109.5
C17 C18 H18B 109.5
H18A C18 H18B 109.5
C17 C18 H18C 109.5
H18A C18 H18C 109.5
H18B C18 H18C 109.5
N8 C19 C20 121.5(7)
N8 C19 N7 111.7(6)
C20 C19 N7 126.7(7)
C21 C20 C19 118.0(7)
C21 C20 H20 121.0
C19 C20 H20 121.0
C22 C21 C20 121.4(7)
C22 C21 H21 119.3
C20 C21 H21 119.3
C21 C22 C23 119.0(7)
C21 C22 H22 120.5
C23 C22 H22 120.5
N8 C23 C22 119.5(7)
N8 C23 C24 111.5(6)
C22 C23 C24 129.0(7)
N9 C24 C25 109.3(7)
N9 C24 C23 113.4(6)
C25 C24 C23 137.2(7)
C26 C25 C24 105.7(7)
C26 C25 H25 127.2
C24 C25 H25 127.2
N10 C26 C25 108.6(7)
N10 C26 H26 125.7
C25 C26 H26 125.7
O2 Cl1 O4 110.9(4)
O2 Cl1 O1 109.1(5)
O4 Cl1 O1 110.7(4)
O2 Cl1 O3 105.5(4)
O4 Cl1 O3 111.1(4)
O1 Cl1 O3 109.5(5)
O6 Cl2 O5 115.3(7)
O77 Cl2 O88 115.4(7)
O6 Cl2 O8 113.2(7)
O5 Cl2 O8 109.4(6)
O77 Cl2 O66 109.2(8)
O88 Cl2 O66 106.9(7)
O6 Cl2 O7 107.1(7)
O5 Cl2 O7 107.7(7)
O8 Cl2 O7 103.1(6)
O77 Cl2 O55 109.2(8)
O88 Cl2 O55 109.0(7)
O66 Cl2 O55 106.7(7)

loop_
_geom_bond_atom_site_label_1
_geom_bond_atom_site_label_2
_geom_bond_distance
Fe1 N8 1.909(5)
Fe1 N3 1.912(5)
Fe1 N9 1.965(5)
Fe1 N6 1.968(5)
Fe1 N4 1.968(5)
Fe1 N1 1.985(5)
N1 C2 1.331(7)
N1 N2 1.381(6)
N2 C4 1.371(8)
N2 C6 1.415(7)
N3 C6 1.335(7)
N3 C10 1.359(7)
N4 N5 1.330(7)
N4 C11 1.347(7)
N5 C13 1.343(8)
N5 H5 0.91(2)
N6 C15 1.322(7)
N6 N7 1.401(7)
N7 C17 1.365(8)
N7 C19 1.396(8)
N8 C19 1.327(8)
N8 C23 1.356(8)
N9 N10 1.343(7)
N9 C24 1.360(8)
N10 C26 1.345(9)
N10 H10 0.89(2)
C1 C2 1.505(9)
C1 H1A 0.9600
C1 H1B 0.9600
C1 H1C 0.9600
C2 C3 1.396(9)
C3 C4 1.348(9)
C3 H3 0.9300
C4 C5 1.497(9)
C5 H5A 0.9600
C5 H5B 0.9600
C5 H5C 0.9600
C6 C7 1.364(8)
C7 C8 1.367(9)
C7 H7 0.9300
C8 C9 1.385(9)
C8 H8 0.9300
C9 C10 1.366(8)
C9 H9 0.9300
C10 C11 1.450(8)
C11 C12 1.395(8)
C12 C13 1.357(9)
C12 H12 0.9300
C13 H13 0.9300
C14 C15 1.502(9)
C14 H14A 0.9600
C14 H14B 0.9600
C14 H14C 0.9600
C15 C16 1.399(9)
C16 C17 1.357(9)
C16 H16 0.9300
C17 C18 1.493(10)
C18 H18A 0.9600
C18 H18B 0.9600
C18 H18C 0.9600
C19 C20 1.385(9)
C20 C21 1.363(10)
C20 H20 0.9300
C21 C22 1.359(10)
C21 H21 0.9300
C22 C23 1.393(9)
C22 H22 0.9300
C23 C24 1.451(9)
C24 C25 1.395(9)
C25 C26 1.351(10)
C25 H25 0.9300
C26 H26 0.9300
Cl1 O2 1.388(6)
Cl1 O4 1.403(5)
Cl1 O1 1.407(6)
Cl1 O3 1.427(6)
Cl2 O77 1.370(10)
Cl2 O6 1.371(9)
Cl2 O5 1.392(9)
Cl2 O88 1.425(9)
Cl2 O8 1.446(8)
Cl2 O66 1.457(10)
Cl2 O7 1.460(9)
Cl2 O55 1.475(12)

loop_
_geom_hbond_atom_site_label_D
_geom_hbond_atom_site_label_H
_geom_hbond_atom_site_label_A
_geom_hbond_distance_DH
_geom_hbond_distance_HA
_geom_hbond_distance_DA
_geom_hbond_angle_DHA
N10 H10 O2 0.89(2) 2.04(3) 2.924(9) 170(6)
N5 H5 O8 0.91(2) 2.07(3) 2.967(11) 171(6)
N5 H5 O88 0.91(2) 2.03(4) 2.861(13) 152(6)
